data_1536064
loop_
_publ_author_name
'Niu, J.'
'Zhao, J.'
'Wang, J.'

_publ_section_title
;
 Synthesis, characterization and crystal structure of a ErIII
 mono-substituted [-Si W11 O39]8- polyoxotungstate containing
 one-dimensional zigzag chainlike structure
;
_journal_name_full 'Journal of Molecular Structure'
_journal_page_first 19
_journal_page_last 24
_journal_volume 701
_journal_year 2004
_chemical_formula_sum 'Er4 K2 O117 Si2 W22'
_chemical_name_systematic 'Er4 K2 (Si W11 O39)2 O39'
_space_group_IT_number 2
_symmetry_space_group_name_Hall '-P 1'
_symmetry_space_group_name_H-M 'P -1'
_cell_angle_alpha 95.37
_cell_angle_beta 94.65
_cell_angle_gamma 106.76
_cell_formula_units_Z 1
_cell_length_a 12.463
_cell_length_b 14.849
_cell_length_c 16.772
_cell_volume 2939.915
_citation_journal_id_ASTM JMOSB4
_cod_data_source_file Niu_JMOSB4_2004_1333.cif
_cod_data_source_block Er4K2O117Si2W22
_cod_database_code 1536064

loop_
_symmetry_equiv_pos_as_xyz
x,y,z
-x,-y,-z

loop_
_atom_site_label
_atom_site_type_symbol
_atom_site_fract_x
_atom_site_fract_y
_atom_site_fract_z
_atom_site_occupancy
_atom_site_U_iso_or_equiv
Er2 Er+3 -0.65965 0.23754 0.04774 1 0.0
W8 W+6 -0.56515 -0.25483 0.38833 1 0.0
O60 O-2 -0.561 -0.303 -0.295 0.5 0.0
O25 O-2 -0.5304 -0.2666 0.1734 1 0.0
O4 O-2 -1.0742 -0.2537 0.4112 1 0.0
O26 O-2 -0.6494 -0.2244 0.0539 1 0.0
O58 O-2 -1.237 -0.351 -0.281 0.5 0.0
O29 O-2 -0.9213 -0.0801 0.1847 1 0.0
O45 O-2 -0.6318 0.2981 0.1804 1 0.0
O5 O-2 -0.9079 0.085 0.2892 1 0.0
O24 O-2 -1.0277 -0.249 0.0979 1 0.0
O15 O-2 -0.4914 0.0663 0.2396 1 0.0
O32 O-2 -0.4776 -0.1568 0.3533 1 0.0
O51 O-2 -0.3614 -0.4948 0.092 1 0.0
K1 K+1 -1.234 -0.3644 0.4474 1 0.0
W1 W+6 -0.90336 -0.14069 0.08237 1 0.0
W7 W+6 -0.82673 -0.4087 0.32362 1 0.0
W10 W+6 -0.61233 0.02323 0.16584 1 0.0
O30 O-2 -0.8616 -0.2255 0.0083 1 0.0
O44 O-2 -0.806 0.094 0.0229 1 0.0
O39 O-2 -0.788 -0.1415 0.3074 1 0.0
O1 O-2 -0.9777 -0.089 0.0164 1 0.0
O9 O-2 -0.5579 -0.4623 0.1626 1 0.0
O7 O-2 -0.9011 -0.5107 0.3583 1 0.0
O43 O-2 -0.6214 0.4012 0.0391 1 0.0
W4 W+6 -0.95373 -0.2147 0.36485 1 0.0
O11 O-2 -0.5808 0.1678 -0.0542 1 0.0
O36 O-2 -0.8268 -0.2356 0.1607 1 0.0
O33 O-2 -0.8494 -0.1446 0.4516 1 0.0
W5 W+6 -0.85722 -0.01134 0.28614 1 0.0
O46 O-2 -0.824 0.2738 0.0807 1 0.0
O3 O-2 -1.1343 -0.4271 0.1465 1 0.0
O13 O-2 -0.7029 -0.3692 0.4004 1 0.0
W6 W+6 -0.68906 -0.06516 0.4297 1 0.0
O53 O-2 -0.672 -0.0915 -0.0704 1 0.0
O21 O-2 -0.8903 -0.3177 0.3675 1 0.0
O17 O-2 -0.535 -0.345 0.3074 1 0.0
O20 O-2 -0.7708 0.019 0.3914 1 0.0
O61 O-2 -0.844 -0.395 -0.214 0.5 0.0
O54 O-2 -0.833 -0.0336 -0.147 1 0.0
O8 O-2 -0.4833 -0.2678 0.4731 1 0.0
O42 O-2 -0.2386 -0.0623 0.3536 1 0.0
W9 W+6 -0.61967 -0.38049 0.20394 1 0.0
O10 O-2 -0.6062 0.1212 0.1155 1 0.0
O38 O-2 -0.6253 -0.1164 0.2075 1 0.0
O19 O-2 -0.7589 -0.0563 0.0909 1 0.0
O52 O-2 -0.6941 -0.2358 -0.1885 1 0.0
W3 W+6 -1.00033 -0.34689 0.15912 1 0.0
W2 W+6 -0.78865 -0.31446 0.04166 1 0.0
O56 O-2 -1.002 -0.192 -0.162 0.5 0.0
O14 O-2 -0.5374 -0.0388 0.0924 1 0.0
O34 O-2 -0.9193 -0.4053 0.2275 1 0.0
O35 O-2 -0.3982 -0.0817 0.2088 1 0.0
O22 O-2 -0.9412 -0.3883 0.065 1 0.0
O40 O-2 -0.2392 0.0974 0.284 1 0.0
O28 O-2 -1.0057 -0.27 0.2591 1 0.0
O49 O-2 -1.2932 -0.5205 0.3681 1 0.0
O23 O-2 -0.7202 0.0315 0.2373 1 0.0
O12 O-2 -0.6585 -0.1834 0.4362 1 0.0
O2 O-2 -0.7868 -0.3774 -0.0478 1 0.0
O18 O-2 -0.5684 -0.0142 0.3856 1 0.0
O57 O-2 -0.183 -0.148 0.221 0.5 0.0
O41 O-2 -0.3838 0.1568 0.3871 1 0.0
W11 W+6 -0.50118 -0.1481 0.12824 1 0.0
Si1 Si+4 -0.7327 -0.1904 0.2368 1 0.0
O27 O-2 -0.9729 -0.0976 0.3338 1 0.0
Er1 Er+3 -0.39936 -0.00064 0.33147 1 0.0
O47 O-2 -0.4624 0.3081 0.0757 1 0.0
O50 O-2 -1.0875 -0.4192 -0.0851 1 0.0
O48 O-2 -0.7525 0.2531 -0.0784 1 0.0
O55 O-2 -0.41 -0.204 -0.355 0.5 0.0
O31 O-2 -0.7278 -0.3842 0.1166 1 0.0
O6 O-2 -0.6555 -0.0135 0.5303 1 0.0
O16 O-2 -0.738 -0.4627 0.2506 1 0.0
O37 O-2 -0.695 -0.2771 0.2772 1 0.0
O63 O-2 -0.995 -0.347 -0.22 0.5 0.0
O62 O-2 -0.049 0.052 -0.565 0.5 0.0
O59 O-2 -1.251 -0.174 0.49 0.5 0.0
